data_4310626
loop_
_publ_author_name
'Jacqueline M. Veauthier'
'Won-Seob Cho'
'Vincent M. Lynch'
'Jonathan L. Sessler'

_publ_section_title
;
 Calix[4]pyrrole Schiff Base Macrocycles. Novel Binucleating Ligands for
 \m-Oxo Iron Complexes
;
_journal_name_full 'Inorganic Chemistry'
_journal_page_first 1220
_journal_page_last 1228
_journal_paper_doi 10.1021/ic0352001
_journal_volume 43
_journal_year 2004
_chemical_formula_sum 'C54 H66 Cl2 Fe2 N8 O8'
_chemical_formula_weight 1137.75
_chemical_name_systematic
; 
 ? 
;
_space_group_IT_number 2
_symmetry_cell_setting triclinic
_symmetry_space_group_name_Hall '-P 1'
_symmetry_space_group_name_H-M 'P -1'
_atom_sites_solution_hydrogens geom
_atom_sites_solution_primary direct
_atom_sites_solution_secondary difmap
_audit_creation_method SHELXL-97
_cell_angle_alpha 106.450(2)
_cell_angle_beta 92.570(2)
_cell_angle_gamma 109.053(2)
_cell_formula_units_Z 2
_cell_length_a 12.9485(3)
_cell_length_b 13.4105(3)
_cell_length_c 17.2908(5)
_cell_measurement_reflns_used 8625
_cell_measurement_temperature 153(2)
_cell_measurement_theta_max 27.5
_cell_measurement_theta_min 2.9
_cell_volume 2690.43(13)
_computing_cell_refinement 'Collect software, Nonius B.V. 1998'
_computing_data_collection 'Collect software, Nonius B.V. 1998'
_computing_data_reduction
;
DENZO and Scalepack (Otwinoski and Minor, 1997)
;
_computing_molecular_graphics 'XP SHELXTL/PC, Siemens Analytical'
_computing_structure_refinement 'XL SHELXTL/PC, Siemens Analytical'
_computing_structure_solution
;

SIR97 - Altomare A., Burla M.C., Camalli M., Cascarano G.L., Giacovazzo C., 
Guagliardi A., Moliterni A.G.G., Polidori G.,Spagna R.
;
_diffrn_ambient_temperature 153(2)
_diffrn_measured_fraction_theta_full 0.995
_diffrn_measured_fraction_theta_max 0.995
_diffrn_measurement_device_type 'Nonius Kappa CCD'
_diffrn_measurement_method \w-scans
_diffrn_radiation_monochromator graphite
_diffrn_radiation_source 'fine-focus sealed tube'
_diffrn_radiation_type MoK\a
_diffrn_radiation_wavelength 0.71073
_diffrn_reflns_av_R_equivalents 0.0680
_diffrn_reflns_av_sigmaI/netI 0.1193
_diffrn_reflns_limit_h_max 15
_diffrn_reflns_limit_h_min -15
_diffrn_reflns_limit_k_max 15
_diffrn_reflns_limit_k_min -15
_diffrn_reflns_limit_l_max 20
_diffrn_reflns_limit_l_min -20
_diffrn_reflns_number 17341
_diffrn_reflns_theta_full 25.00
_diffrn_reflns_theta_max 25.00
_diffrn_reflns_theta_min 3.13
_exptl_absorpt_coefficient_mu 0.700
_exptl_absorpt_correction_type none
_exptl_crystal_colour black
_exptl_crystal_density_diffrn 1.404
_exptl_crystal_density_method 'not measured'
_exptl_crystal_description lathes
_exptl_crystal_F_000 1192
_exptl_crystal_size_max 0.20
_exptl_crystal_size_mid 0.19
_exptl_crystal_size_min 0.15
_refine_diff_density_max 0.654
_refine_diff_density_min -0.548
_refine_diff_density_rms 0.081
_refine_ls_extinction_method none
_refine_ls_goodness_of_fit_ref 1.495
_refine_ls_hydrogen_treatment mixed
_refine_ls_matrix_type full
_refine_ls_number_parameters 665
_refine_ls_number_reflns 9442
_refine_ls_number_restraints 443
_refine_ls_restrained_S_all 1.502
_refine_ls_R_factor_all 0.1441
_refine_ls_R_factor_gt 0.0689
_refine_ls_shift/su_max 0.047
_refine_ls_shift/su_mean 0.002
_refine_ls_structure_factor_coef Fsqd
_refine_ls_weighting_details 'calc w=1/[\s^2^(Fo^2^)+(0.0200P)^2^+0.0000P] where P=(Fo^2^+2Fc^2^)/3'
_refine_ls_weighting_scheme calc
_refine_ls_wR_factor_gt 0.1114
_refine_ls_wR_factor_ref 0.1240
_reflns_number_gt 5385
_reflns_number_total 9442
_reflns_threshold_expression >2sigma(I)
_cod_data_source_file ic0352001si20031126_125539_4.cif
_cod_data_source_block 9
_cod_depositor_comments
;
The following automatic conversions were performed:
'_symmetry_cell_setting' value 'Triclinic' changed to 'triclinic'
according to '/home/saulius/struct/CIF-dictionaries/cif_core.dic'
dictionary named 'cif_core.dic' version 2.4.1 from 2010-06-29.

Automatic conversion script
Id: cif_fix_enum 1527 2010-12-29 10:47:43Z saulius 
;
_cod_original_cell_volume 2690.43(12)
_cod_database_code 4310626

loop_
_symmetry_equiv_pos_as_xyz
'x, y, z'
'-x, -y, -z'

loop_
_atom_site_label
_atom_site_type_symbol
_atom_site_fract_x
_atom_site_fract_y
_atom_site_fract_z
_atom_site_U_iso_or_equiv
_atom_site_adp_type
_atom_site_occupancy
_atom_site_symmetry_multiplicity
_atom_site_calc_flag
_atom_site_refinement_flags
_atom_site_disorder_assembly
_atom_site_disorder_group
Fe1 Fe 0.25576(6) 0.54717(6) 0.86996(4) 0.0361(2) Uani 0.90 1 d PU . .
Fe2 Fe 0.15884(5) 0.52291(6) 0.66156(4) 0.0302(2) Uani 0.94 1 d PU . .
Fe1A Fe 0.1649(6) 0.5285(5) 0.8635(4) 0.0281(16) Uiso 0.10 1 d P . .
Fe2A Fe 0.2570(8) 0.5329(8) 0.6692(6) 0.025(2) Uiso 0.06 1 d P . .
Cl1 Cl 0.17868(9) 0.39550(10) 0.91013(7) 0.0373(3) Uani 1 1 d U . .
Cl2 Cl 0.18215(9) 0.38667(9) 0.55968(7) 0.0368(3) Uani 1 1 d U . .
O1 O 0.2078(2) 0.5303(2) 0.76491(17) 0.0301(7) Uani 1 1 d U . .
N1 N 0.4163(3) 0.5254(3) 0.8658(2) 0.0411(11) Uani 1 1 d U . .
N2 N 0.3486(3) 0.6847(3) 0.9589(2) 0.0442(11) Uani 1 1 d U . .
N3 N 0.1358(3) 0.6340(3) 0.9306(2) 0.0371(10) Uani 1 1 d U . .
N4 N -0.0158(3) 0.4332(3) 0.8121(2) 0.0346(10) Uani 1 1 d U . .
H4N H 0.0479 0.4586 0.7930 0.042 Uiso 0.90 1 d PR . .
N5 N -0.0194(3) 0.4386(3) 0.6422(2) 0.0313(9) Uani 1 1 d U . .
N6 N 0.1076(3) 0.6317(3) 0.6268(2) 0.0327(9) Uani 1 1 d U . .
N7 N 0.3153(3) 0.6525(3) 0.6421(2) 0.0333(10) Uani 1 1 d U . .
N8 N 0.4072(3) 0.5032(3) 0.6889(2) 0.0368(10) Uani 1 1 d U . .
H8N H 0.3516 0.5103 0.7168 0.044 Uiso 0.96 1 d PR . .
C1 C 0.4707(4) 0.4547(5) 0.8349(3) 0.0456(14) Uani 1 1 d U . .
C2 C 0.5703(4) 0.4852(5) 0.8859(3) 0.0531(15) Uani 1 1 d U . .
H2 H 0.6221 0.4472 0.8773 0.064 Uiso 1 1 d R . .
C3 C 0.5786(4) 0.5774(5) 0.9499(3) 0.0583(16) Uani 1 1 d U . .
H3 H 0.6376 0.6167 0.9950 0.070 Uiso 1 1 d R . .
C4 C 0.4837(4) 0.6018(5) 0.9361(3) 0.0483(14) Uani 1 1 d U . .
C5 C 0.4475(4) 0.6838(5) 0.9821(3) 0.0562(16) Uani 1 1 d U . .
H5 H 0.4929 0.7386 1.0309 0.067 Uiso 1 1 d R . .
C6 C 0.3089(4) 0.7665(4) 1.0014(3) 0.0467(14) Uani 1 1 d U . .
C7 C 0.3749(4) 0.8696(5) 1.0569(3) 0.0638(17) Uani 1 1 d U . .
H7 H 0.4535 0.8886 1.0666 0.077 Uiso 1 1 d R . .
C8 C 0.3292(5) 0.9420(5) 1.0982(3) 0.0729(19) Uani 1 1 d DU . .
C9 C 0.2147(5) 0.9159(5) 1.0829(3) 0.0598(16) Uani 1 1 d U . .
C10 C 0.1473(4) 0.8157(4) 1.0263(3) 0.0511(15) Uani 1 1 d U . .
H10 H 0.0691 0.7988 1.0156 0.061 Uiso 1 1 d R . .
C11 C 0.1953(4) 0.7407(4) 0.9867(3) 0.0399(13) Uani 1 1 d U . .
C12 C 0.0327(4) 0.5886(4) 0.9381(3) 0.0377(13) Uani 1 1 d U . .
H12 H 0.0051 0.6272 0.9832 0.045 Uiso 1 1 d R . .
C13 C -0.0417(4) 0.4865(4) 0.8842(3) 0.0333(12) Uani 1 1 d U . .
C14 C -0.1473(4) 0.4207(4) 0.8900(3) 0.0427(13) Uani 1 1 d U . .
H14 H -0.1879 0.4377 0.9339 0.051 Uiso 1 1 d R . .
C15 C -0.1830(4) 0.3279(4) 0.8217(3) 0.0380(13) Uani 1 1 d U . .
H15 H -0.2524 0.2673 0.8097 0.046 Uiso 1 1 d R . .
C16 C -0.1002(4) 0.3362(4) 0.7732(3) 0.0344(12) Uani 1 1 d U . .
C17 C -0.0954(4) 0.2706(4) 0.6894(3) 0.0427(13) Uani 1 1 d U . .
C18 C -0.1022(4) 0.3440(4) 0.6380(3) 0.0340(12) Uani 1 1 d U . .
C19 C -0.1992(4) 0.3350(4) 0.5917(3) 0.0384(13) Uani 1 1 d U . .
H19 H -0.2689 0.2748 0.5795 0.046 Uiso 1 1 d R . .
C20 C -0.1748(4) 0.4278(4) 0.5670(3) 0.0366(12) Uani 1 1 d U . .
H20 H -0.2237 0.4465 0.5350 0.044 Uiso 1 1 d R . .
C21 C -0.0638(4) 0.4918(4) 0.5985(3) 0.0310(12) Uani 1 1 d U . .
C22 C 0.0016(4) 0.5906(4) 0.5927(3) 0.0341(12) Uani 1 1 d U . .
H22 H -0.0280 0.6302 0.5649 0.041 Uiso 1 1 d R . .
C23 C 0.1821(3) 0.7333(4) 0.6215(3) 0.0315(12) Uani 1 1 d U . .
C24 C 0.1494(4) 0.8166(4) 0.6077(3) 0.0345(12) Uani 1 1 d U . .
H24 H 0.0728 0.8089 0.6032 0.041 Uiso 1 1 d R . .
C25 C 0.2274(4) 0.9085(4) 0.5985(3) 0.0338(12) Uani 1 1 d U . .
C26 C 0.3394(4) 0.9190(4) 0.6037(3) 0.0399(13) Uani 1 1 d U . .
C27 C 0.3711(4) 0.8376(4) 0.6200(3) 0.0372(12) Uani 1 1 d U . .
H27 H 0.4478 0.8458 0.6257 0.045 Uiso 1 1 d R . .
C28 C 0.2913(4) 0.7419(4) 0.6278(3) 0.0297(11) Uani 1 1 d U . .
C29 C 0.4063(4) 0.6388(4) 0.6191(3) 0.0363(12) Uani 1 1 d U . .
H29 H 0.4466 0.6833 0.5880 0.044 Uiso 1 1 d R . .
C30 C 0.4484(4) 0.5598(4) 0.6369(3) 0.0372(13) Uani 1 1 d U . .
C31 C 0.5345(4) 0.5266(4) 0.6067(3) 0.0415(13) Uani 1 1 d U . .
H31 H 0.5787 0.5531 0.5686 0.050 Uiso 1 1 d R . .
C32 C 0.5412(4) 0.4469(4) 0.6423(3) 0.0454(14) Uani 1 1 d U . .
H32 H 0.5920 0.4077 0.6336 0.055 Uiso 1 1 d R . .
C33 C 0.4622(4) 0.4346(4) 0.6928(3) 0.0408(13) Uani 1 1 d U . .
C34 C 0.4358(4) 0.3684(4) 0.7514(4) 0.0497(15) Uani 1 1 d U . .
C35 C -0.1948(4) 0.1611(4) 0.6616(3) 0.0586(16) Uani 1 1 d U . .
H35A H -0.2623 0.1761 0.6647 0.088 Uiso 1 1 d R . .
H35B H -0.1932 0.1210 0.6063 0.088 Uiso 1 1 d R . .
H35C H -0.1906 0.1172 0.6961 0.088 Uiso 1 1 d R . .
C36 C 0.0126(4) 0.2445(4) 0.6841(3) 0.0531(15) Uani 1 1 d U . .
H36A H 0.0750 0.3129 0.7016 0.080 Uiso 1 1 d R . .
H36B H 0.0162 0.2005 0.7186 0.080 Uiso 1 1 d R . .
H36C H 0.0136 0.2043 0.6287 0.080 Uiso 1 1 d R . .
O37 O 0.1748(4) 0.9946(3) 1.1243(3) 0.0940(14) Uani 1 1 d U . .
C38 C 0.0579(6) 0.9668(5) 1.1132(4) 0.103(2) Uani 1 1 d U . .
H38A H 0.0395 1.0279 1.1456 0.155 Uiso 1 1 d R . .
H38B H 0.0324 0.9515 1.0566 0.155 Uiso 1 1 d R . .
H38C H 0.0232 0.9023 1.1292 0.155 Uiso 1 1 d R . .
O39 O 0.3890(4) 1.0414(5) 1.1550(3) 0.151(2) Uani 1 1 d U . .
C40 C 0.4442(10) 1.1263(8) 1.1371(7) 0.068(4) Uiso 0.50 1 d PD . .
H40A H 0.4818 1.1872 1.1856 0.102 Uiso 0.50 1 d PR . .
H40B H 0.4970 1.1110 1.1028 0.102 Uiso 0.50 1 d PR . .
H40C H 0.3923 1.1455 1.1082 0.102 Uiso 0.50 1 d PR . .
C40A C 0.4856(9) 1.0999(9) 1.1558(7) 0.073(4) Uiso 0.50 1 d PD . .
H40D H 0.5176 1.1573 1.2071 0.110 Uiso 0.50 1 d PR . .
H40E H 0.5352 1.0608 1.1392 0.110 Uiso 0.50 1 d PR . .
H40F H 0.4726 1.1326 1.1154 0.110 Uiso 0.50 1 d PR . .
C41 C 0.3121(4) 0.2986(4) 0.7369(3) 0.0606(16) Uani 1 1 d U . .
H41A H 0.2689 0.3457 0.7424 0.091 Uiso 1 1 d R . .
H41B H 0.2933 0.2465 0.6827 0.091 Uiso 1 1 d R . .
H41C H 0.2971 0.2590 0.7759 0.091 Uiso 1 1 d R . .
C42 C 0.5018(4) 0.2910(4) 0.7422(4) 0.0690(18) Uani 1 1 d U . .
H42A H 0.5794 0.3336 0.7515 0.103 Uiso 1 1 d R . .
H42B H 0.4854 0.2515 0.7811 0.103 Uiso 1 1 d R . .
H42C H 0.4816 0.2390 0.6880 0.103 Uiso 1 1 d R . .
O43 O 0.4087(2) 1.0145(3) 0.5942(2) 0.0553(10) Uani 1 1 d U . .
C44 C 0.5243(4) 1.0341(5) 0.6064(4) 0.0747(19) Uani 1 1 d U . .
H44A H 0.5646 1.1035 0.5983 0.112 Uiso 1 1 d R . .
H44B H 0.5461 1.0372 0.6611 0.112 Uiso 1 1 d R . .
H44C H 0.5401 0.9751 0.5684 0.112 Uiso 1 1 d R . .
O45 O 0.2064(2) 0.9965(3) 0.5860(2) 0.0467(9) Uani 1 1 d U . .
C46 C 0.0950(4) 0.9929(4) 0.5871(3) 0.0553(15) Uani 1 1 d U . .
H46A H 0.0888 1.0580 0.5777 0.083 Uiso 1 1 d R . .
H46B H 0.0473 0.9278 0.5450 0.083 Uiso 1 1 d R . .
H46C H 0.0740 0.9898 0.6392 0.083 Uiso 1 1 d R . .
O1A O -0.0516(3) 0.7640(3) 0.8782(2) 0.0627(11) Uani 1 1 d U . .
C2A C -0.0559(4) 0.7039(5) 0.7954(3) 0.0545(15) Uani 1 1 d U . .
H2AA H -0.0092 0.6605 0.7916 0.065 Uiso 1 1 d R . .
H2AB H -0.0313 0.7540 0.7643 0.065 Uiso 1 1 d R . .
C3A C -0.1730(4) 0.6318(5) 0.7640(3) 0.0626(16) Uani 1 1 d U . .
H3AA H -0.1880 0.5616 0.7737 0.075 Uiso 1 1 d R . .
H3AB H -0.1913 0.6188 0.7068 0.075 Uiso 1 1 d R . .
C4A C -0.2360(4) 0.6963(5) 0.8160(3) 0.0571(15) Uani 1 1 d U . .
H4AA H -0.3095 0.6499 0.8178 0.069 Uiso 1 1 d R . .
H4AB H -0.2390 0.7554 0.7961 0.069 Uiso 1 1 d R . .
C5A C -0.1622(5) 0.7421(5) 0.8964(3) 0.0674(17) Uani 1 1 d U . .
H5AA H -0.1698 0.8090 0.9301 0.081 Uiso 1 1 d R . .
H5AB H -0.1799 0.6877 0.9245 0.081 Uiso 1 1 d R . .
O1B O 0.6261(3) 0.8329(3) 0.5954(3) 0.0735(12) Uani 1 1 d U . .
C2B C 0.6940(4) 0.8415(5) 0.6646(3) 0.0646(17) Uani 1 1 d U . .
H2BA H 0.6583 0.7812 0.6849 0.078 Uiso 1 1 d R . .
H2BB H 0.7073 0.9105 0.7069 0.078 Uiso 1 1 d R . .
C3B C 0.7998(5) 0.8327(5) 0.6372(4) 0.0735(19) Uani 1 1 d U . .
H3BA H 0.8003 0.7586 0.6261 0.088 Uiso 1 1 d R . .
H3BB H 0.8623 0.8831 0.6774 0.088 Uiso 1 1 d R . .
C4B C 0.8028(4) 0.8637(4) 0.5606(3) 0.0558(15) Uani 1 1 d U . .
H4BA H 0.8441 0.8296 0.5240 0.067 Uiso 1 1 d R . .
H4BB H 0.8340 0.9428 0.5726 0.067 Uiso 1 1 d R . .
C5B C 0.6828(4) 0.8212(5) 0.5272(3) 0.0574(16) Uani 1 1 d U . .
H5BA H 0.6681 0.8632 0.4942 0.069 Uiso 1 1 d R . .
H5BB H 0.6596 0.7444 0.4947 0.069 Uiso 1 1 d R . .
O1C O 0.6409(5) 0.8709(5) 1.1261(4) 0.0728(17) Uiso 0.64 1 d PD A 1
C2C C 0.6649(9) 0.9702(9) 1.1962(6) 0.119(2) Uiso 0.64 1 d PD A 1
H2CA H 0.7020 0.9621 1.2421 0.143 Uiso 0.64 1 d PR A 1
H2CB H 0.5982 0.9823 1.2104 0.143 Uiso 0.64 1 d PR A 1
C3C C 0.7410(9) 1.0652(7) 1.1745(7) 0.119(2) Uiso 0.64 1 d PD A 1
H3CA H 0.7942 1.1191 1.2201 0.143 Uiso 0.64 1 d PR A 1
H3CB H 0.6981 1.1012 1.1540 0.143 Uiso 0.64 1 d PR A 1
C4C C 0.7972(8) 1.0163(8) 1.1116(7) 0.119(2) Uiso 0.64 1 d PD A 1
H4CA H 0.8701 1.0252 1.1340 0.143 Uiso 0.64 1 d PR A 1
H4CB H 0.8034 1.0513 1.0698 0.143 Uiso 0.64 1 d PR A 1
C5C C 0.7259(9) 0.8957(8) 1.0770(6) 0.119(2) Uiso 0.64 1 d PD A 1
H5CA H 0.6920 0.8791 1.0221 0.143 Uiso 0.64 1 d PR A 1
H5CB H 0.7704 0.8507 1.0765 0.143 Uiso 0.64 1 d PR A 1
O1D O 0.6309(8) 0.9341(10) 1.1202(6) 0.0728(17) Uiso 0.36 1 d PD B 2
C2D C 0.6976(12) 0.9435(19) 1.1943(9) 0.119(2) Uiso 0.36 1 d PD B 2
H2DA H 0.6708 0.8764 1.2086 0.143 Uiso 0.36 1 d PR B 2
H2DB H 0.6923 1.0037 1.2379 0.143 Uiso 0.36 1 d PR B 2
C3D C 0.8135(11) 0.9707(17) 1.1813(10) 0.119(2) Uiso 0.36 1 d PD B 2
H3DA H 0.8358 0.9092 1.1819 0.143 Uiso 0.36 1 d PR B 2
H3DB H 0.8619 1.0359 1.2229 0.143 Uiso 0.36 1 d PR B 2
C4D C 0.8170(10) 0.9782(18) 1.0979(11) 0.119(2) Uiso 0.36 1 d PD B 2
H4DA H 0.8251 0.9154 1.0586 0.143 Uiso 0.36 1 d PR B 2
H4DB H 0.8788 1.0435 1.1011 0.143 Uiso 0.36 1 d PR B 2
C5D C 0.7109(12) 0.9944(17) 1.0771(10) 0.119(2) Uiso 0.36 1 d PD B 2
H5DA H 0.7175 1.0711 1.0953 0.143 Uiso 0.36 1 d PR B 2
H5DB H 0.6885 0.9650 1.0190 0.143 Uiso 0.36 1 d PR B 2

loop_
_atom_site_aniso_label
_atom_site_aniso_U_11
_atom_site_aniso_U_22
_atom_site_aniso_U_33
_atom_site_aniso_U_23
_atom_site_aniso_U_13
_atom_site_aniso_U_12
Fe1 0.0273(5) 0.0436(5) 0.0353(5) 0.0155(4) -0.0013(4) 0.0083(4)
Fe2 0.0253(4) 0.0334(5) 0.0309(4) 0.0062(4) -0.0002(3) 0.0131(3)
Cl1 0.0287(7) 0.0467(8) 0.0439(8) 0.0257(6) 0.0050(6) 0.0133(6)
Cl2 0.0340(7) 0.0379(7) 0.0350(7) -0.0001(6) -0.0001(5) 0.0190(6)
O1 0.0229(15) 0.0328(18) 0.0336(17) 0.0094(14) -0.0011(13) 0.0103(14)
N1 0.024(2) 0.054(3) 0.047(3) 0.026(2) -0.004(2) 0.008(2)
N2 0.040(3) 0.060(3) 0.032(2) 0.015(2) 0.007(2) 0.016(2)
N3 0.035(2) 0.036(3) 0.038(2) 0.014(2) -0.003(2) 0.008(2)
N4 0.025(2) 0.034(2) 0.042(3) 0.011(2) 0.0048(19) 0.008(2)
N5 0.022(2) 0.029(2) 0.035(2) 0.000(2) 0.0000(17) 0.007(2)
N6 0.032(2) 0.037(2) 0.028(2) 0.0086(19) 0.0078(18) 0.011(2)
N7 0.033(2) 0.032(2) 0.034(2) 0.0064(19) -0.0001(19) 0.015(2)
N8 0.025(2) 0.048(3) 0.043(3) 0.016(2) 0.0066(19) 0.019(2)
C1 0.028(3) 0.064(4) 0.058(4) 0.041(3) 0.007(3) 0.014(3)
C2 0.036(3) 0.089(5) 0.055(4) 0.042(4) 0.011(3) 0.031(3)
C3 0.025(3) 0.106(5) 0.050(4) 0.041(4) -0.006(3) 0.018(3)
C4 0.040(3) 0.071(4) 0.037(3) 0.024(3) 0.012(3) 0.016(3)
C5 0.043(3) 0.080(4) 0.034(3) 0.026(3) -0.001(3) 0.003(3)
C6 0.041(3) 0.056(4) 0.028(3) 0.007(3) 0.001(3) 0.004(3)
C7 0.040(3) 0.083(5) 0.039(3) -0.002(3) 0.009(3) 0.000(3)
C8 0.061(4) 0.067(4) 0.043(4) -0.014(3) 0.011(3) -0.012(4)
C9 0.080(4) 0.039(4) 0.047(4) -0.008(3) 0.017(3) 0.021(3)
C10 0.056(3) 0.046(4) 0.050(3) 0.013(3) 0.005(3) 0.018(3)
C11 0.042(3) 0.033(3) 0.030(3) 0.006(3) -0.006(2) -0.001(3)
C12 0.046(3) 0.044(3) 0.028(3) 0.014(3) -0.001(3) 0.020(3)
C13 0.029(3) 0.037(3) 0.034(3) 0.016(3) -0.008(2) 0.010(2)
C14 0.035(3) 0.057(4) 0.041(3) 0.026(3) 0.003(3) 0.014(3)
C15 0.026(3) 0.038(3) 0.048(3) 0.021(3) -0.003(3) 0.004(2)
C16 0.026(3) 0.030(3) 0.047(3) 0.017(3) -0.002(3) 0.007(2)
C17 0.030(3) 0.033(3) 0.052(3) 0.004(3) -0.001(2) 0.003(2)
C18 0.031(3) 0.029(3) 0.034(3) 0.000(2) 0.005(2) 0.009(2)
C19 0.033(3) 0.034(3) 0.038(3) 0.002(3) 0.000(2) 0.009(2)
C20 0.028(3) 0.047(3) 0.032(3) 0.007(3) -0.001(2) 0.014(3)
C21 0.027(3) 0.037(3) 0.028(3) 0.008(2) 0.006(2) 0.012(3)
C22 0.032(3) 0.043(3) 0.027(3) 0.009(2) 0.005(2) 0.014(3)
C23 0.024(3) 0.036(3) 0.029(3) 0.007(2) 0.004(2) 0.006(2)
C24 0.023(3) 0.038(3) 0.042(3) 0.009(3) 0.002(2) 0.014(3)
C25 0.029(3) 0.035(3) 0.042(3) 0.012(3) 0.004(2) 0.018(3)
C26 0.030(3) 0.030(3) 0.059(3) 0.012(3) 0.009(2) 0.010(3)
C27 0.025(3) 0.036(3) 0.050(3) 0.010(3) 0.004(2) 0.013(2)
C28 0.029(3) 0.034(3) 0.029(3) 0.010(2) 0.003(2) 0.014(2)
C29 0.036(3) 0.036(3) 0.033(3) 0.007(2) -0.006(2) 0.013(2)
C30 0.035(3) 0.041(3) 0.035(3) 0.004(3) -0.003(2) 0.019(3)
C31 0.034(3) 0.052(3) 0.037(3) 0.009(3) 0.002(2) 0.019(3)
C32 0.037(3) 0.047(3) 0.055(4) 0.011(3) 0.001(3) 0.023(3)
C33 0.031(3) 0.042(3) 0.052(3) 0.015(3) -0.006(3) 0.018(3)
C34 0.031(3) 0.049(3) 0.078(4) 0.030(3) 0.002(3) 0.019(3)
C35 0.056(3) 0.031(3) 0.074(4) 0.011(3) -0.003(3) 0.004(3)
C36 0.053(3) 0.043(3) 0.068(4) 0.013(3) 0.008(3) 0.025(3)
O37 0.095(3) 0.057(3) 0.099(3) -0.010(3) 0.025(3) 0.016(3)
C38 0.118(6) 0.077(5) 0.112(6) 0.001(4) 0.030(5) 0.054(5)
O39 0.126(4) 0.105(4) 0.094(4) -0.058(3) 0.057(3) -0.055(3)
C41 0.049(3) 0.047(3) 0.081(4) 0.020(3) -0.002(3) 0.012(3)
C42 0.062(4) 0.061(4) 0.104(5) 0.039(4) 0.012(3) 0.036(3)
O43 0.029(2) 0.038(2) 0.102(3) 0.027(2) 0.0161(19) 0.0115(17)
C44 0.029(3) 0.058(4) 0.142(5) 0.042(4) 0.014(3) 0.013(3)
O45 0.034(2) 0.045(2) 0.072(2) 0.0258(19) 0.0123(17) 0.0212(17)
C46 0.042(3) 0.059(4) 0.079(4) 0.029(3) 0.014(3) 0.030(3)
O1A 0.048(2) 0.072(3) 0.053(3) 0.008(2) 0.0023(19) 0.013(2)
C2A 0.054(4) 0.072(4) 0.044(4) 0.021(3) 0.013(3) 0.028(3)
C3A 0.076(4) 0.054(4) 0.050(4) 0.010(3) 0.001(3) 0.020(3)
C4A 0.049(3) 0.069(4) 0.058(4) 0.027(3) 0.009(3) 0.021(3)
C5A 0.067(4) 0.071(4) 0.059(4) 0.017(3) 0.007(3) 0.021(3)
O1B 0.049(2) 0.119(4) 0.085(3) 0.055(3) 0.030(2) 0.050(2)
C2B 0.049(4) 0.070(4) 0.070(4) 0.023(3) 0.006(3) 0.013(3)
C3B 0.056(4) 0.085(5) 0.088(5) 0.030(4) 0.008(3) 0.034(3)
C4B 0.049(4) 0.040(3) 0.082(4) 0.017(3) 0.026(3) 0.019(3)
C5B 0.052(4) 0.063(4) 0.072(4) 0.029(3) 0.021(3) 0.031(3)

loop_
_atom_type_symbol
_atom_type_description
_atom_type_scat_dispersion_real
_atom_type_scat_dispersion_imag
_atom_type_scat_source
C C 0.0033 0.0016 'International Tables Vol C Tables 4.2.6.8 and 6.1.1.4'
H H 0.0000 0.0000 'International Tables Vol C Tables 4.2.6.8 and 6.1.1.4'
N N 0.0061 0.0033 'International Tables Vol C Tables 4.2.6.8 and 6.1.1.4'
O O 0.0106 0.0060 'International Tables Vol C Tables 4.2.6.8 and 6.1.1.4'
Fe Fe 0.3463 0.8444 'International Tables Vol C Tables 4.2.6.8 and 6.1.1.4'
Cl Cl 0.1484 0.1585 'International Tables Vol C Tables 4.2.6.8 and 6.1.1.4'

loop_
_geom_angle_atom_site_label_1
_geom_angle_atom_site_label_2
_geom_angle_atom_site_label_3
_geom_angle
_geom_angle_site_symmetry_1
_geom_angle_site_symmetry_3
_geom_angle_publ_flag
Fe1A Fe1 O1 72.2(3) . . ?
Fe1A Fe1 N2 116.3(3) . . ?
O1 Fe1 N2 129.39(15) . . ?
Fe1A Fe1 N1 161.4(3) . . ?
O1 Fe1 N1 104.34(14) . . ?
N2 Fe1 N1 80.32(16) . . ?
Fe1A Fe1 Cl1 72.5(3) . . ?
O1 Fe1 Cl1 114.77(10) . . ?
N2 Fe1 Cl1 115.18(12) . . ?
N1 Fe1 Cl1 93.42(11) . . ?
Fe1A Fe1 N3 43.4(3) . . ?
O1 Fe1 N3 96.89(12) . . ?
N2 Fe1 N3 73.02(15) . . ?
N1 Fe1 N3 152.77(14) . . ?
Cl1 Fe1 N3 92.95(11) . . ?
Fe2A Fe2 O1 69.0(5) . . ?
Fe2A Fe2 N6 121.7(5) . . ?
O1 Fe2 N6 128.35(13) . . ?
Fe2A Fe2 N5 157.4(5) . . ?
O1 Fe2 N5 105.82(14) . . ?
N6 Fe2 N5 79.29(15) . . ?
Fe2A Fe2 Cl2 71.4(4) . . ?
O1 Fe2 Cl2 115.25(9) . . ?
N6 Fe2 Cl2 115.79(11) . . ?
N5 Fe2 Cl2 92.59(9) . . ?
Fe2A Fe2 N7 47.8(5) . . ?
O1 Fe2 N7 98.07(12) . . ?
N6 Fe2 N7 73.88(14) . . ?
N5 Fe2 N7 151.62(13) . . ?
Cl2 Fe2 N7 90.85(10) . . ?
Fe1 Fe1A N3 110.1(5) . . ?
Fe1 Fe1A O1 72.2(4) . . ?
N3 Fe1A O1 124.9(4) . . ?
Fe1 Fe1A Cl1 78.8(3) . . ?
N3 Fe1A Cl1 116.5(3) . . ?
O1 Fe1A Cl1 117.7(3) . . ?
Fe1 Fe1A N4 157.6(5) . . ?
N3 Fe1A N4 92.2(3) . . ?
O1 Fe1A N4 94.6(3) . . ?
Cl1 Fe1A N4 92.4(3) . . ?
Fe1 Fe1A C12 138.9(4) . . ?
N3 Fe1A C12 31.8(2) . . ?
O1 Fe1A C12 134.2(3) . . ?
Cl1 Fe1A C12 103.4(3) . . ?
N4 Fe1A C12 63.0(2) . . ?
Fe1 Fe1A H4N 141.2 . . ?
N3 Fe1A H4N 104.4 . . ?
O1 Fe1A H4N 73.8 . . ?
Cl1 Fe1A H4N 101.4 . . ?
N4 Fe1A H4N 20.8 . . ?
C12 Fe1A H4N 79.4 . . ?
Fe2 Fe2A N7 100.6(6) . . ?
Fe2 Fe2A O1 71.4(5) . . ?
N7 Fe2A O1 124.8(6) . . ?
Fe2 Fe2A N8 162.7(7) . . ?
N7 Fe2A N8 96.6(5) . . ?
O1 Fe2A N8 99.9(4) . . ?
Fe2 Fe2A Cl2 76.6(5) . . ?
N7 Fe2A Cl2 110.7(5) . . ?
O1 Fe2A Cl2 119.3(5) . . ?
N8 Fe2A Cl2 95.8(4) . . ?
Fe2 Fe2A C29 130.3(7) . . ?
N7 Fe2A C29 33.3(2) . . ?
O1 Fe2A C29 139.6(5) . . ?
N8 Fe2A C29 65.9(3) . . ?
Cl2 Fe2A C29 100.3(4) . . ?
Fe2 Fe2A C30 160.2(7) . . ?
N7 Fe2A C30 67.1(4) . . ?
O1 Fe2A C30 128.2(5) . . ?
N8 Fe2A C30 32.8(2) . . ?
Cl2 Fe2A C30 93.0(4) . . ?
C29 Fe2A C30 34.2(2) . . ?
Fe2 Fe2A H8N 145.4 . . ?
N7 Fe2A H8N 109.5 . . ?
O1 Fe2A H8N 77.5 . . ?
N8 Fe2A H8N 22.4 . . ?
Cl2 Fe2A H8N 107.0 . . ?
C29 Fe2A H8N 83.6 . . ?
C30 Fe2A H8N 53.6 . . ?
Fe1A Cl1 Fe1 28.75(18) . . ?
Fe2A Cl2 Fe2 32.0(3) . . ?
Fe2A O1 Fe1A 177.2(4) . . ?
Fe2A O1 Fe1 141.6(3) . . ?
Fe1A O1 Fe1 35.6(2) . . ?
Fe2A O1 Fe2 39.5(3) . . ?
Fe1A O1 Fe2 143.3(3) . . ?
Fe1 O1 Fe2 176.03(17) . . ?
C1 N1 C4 105.6(4) . . ?
C1 N1 Fe1 145.9(3) . . ?
C4 N1 Fe1 105.9(3) . . ?
C5 N2 C6 122.3(4) . . ?
C5 N2 Fe1 113.3(4) . . ?
C6 N2 Fe1 123.7(3) . . ?
C12 N3 C11 116.6(4) . . ?
C12 N3 Fe1A 104.3(4) . . ?
C11 N3 Fe1A 137.6(4) . . ?
C12 N3 Fe1 128.6(3) . . ?
C11 N3 Fe1 111.3(3) . . ?
Fe1A N3 Fe1 26.5(2) . . ?
C16 N4 C13 110.2(4) . . ?
C16 N4 Fe1A 150.7(3) . . ?
C13 N4 Fe1A 88.5(3) . . ?
C16 N4 H4N 124.8 . . ?
C13 N4 H4N 125.0 . . ?
Fe1A N4 H4N 42.4 . . ?
C18 N5 C21 105.9(3) . . ?
C18 N5 Fe2 145.5(3) . . ?
C21 N5 Fe2 106.0(3) . . ?
C22 N6 C23 122.0(4) . . ?
C22 N6 Fe2 114.0(3) . . ?
C23 N6 Fe2 122.5(3) . . ?
C29 N7 C28 116.9(4) . . ?
C29 N7 Fe2A 100.1(4) . . ?
C28 N7 Fe2A 142.3(5) . . ?
C29 N7 Fe2 128.5(3) . . ?
C28 N7 Fe2 111.1(3) . . ?
Fe2A N7 Fe2 31.6(3) . . ?
C33 N8 C30 109.8(4) . . ?
C33 N8 Fe2A 151.3(4) . . ?
C30 N8 Fe2A 88.3(4) . . ?
C33 N8 H8N 125.0 . . ?
C30 N8 H8N 125.2 . . ?
Fe2A N8 H8N 42.8 . . ?
N1 C1 C2 110.1(5) . . ?
N1 C1 C34 123.9(4) . . ?
C2 C1 C34 125.4(5) . . ?
C3 C2 C1 107.5(5) . . ?
C3 C2 H2 127.2 . . ?
C1 C2 H2 125.3 . . ?
C2 C3 C4 106.2(5) . . ?
C2 C3 H3 126.7 . . ?
C4 C3 H3 127.0 . . ?
N1 C4 C5 118.4(5) . . ?
N1 C4 C3 110.5(5) . . ?
C5 C4 C3 131.0(5) . . ?
N2 C5 C4 119.7(5) . . ?
N2 C5 H5 120.0 . . ?
C4 C5 H5 120.3 . . ?
C11 C6 N2 116.0(4) . . ?
C11 C6 C7 119.3(5) . . ?
N2 C6 C7 124.7(5) . . ?
C8 C7 C6 120.9(5) . . ?
C8 C7 H7 119.3 . . ?
C6 C7 H7 119.8 . . ?
C7 C8 O39 123.3(6) . . ?
C7 C8 C9 119.6(5) . . ?
O39 C8 C9 117.1(6) . . ?
O37 C9 C10 122.7(5) . . ?
O37 C9 C8 116.4(5) . . ?
C10 C9 C8 120.8(5) . . ?
C11 C10 C9 118.7(5) . . ?
C11 C10 H10 120.9 . . ?
C9 C10 H10 120.4 . . ?
C10 C11 C6 120.6(5) . . ?
C10 C11 N3 124.5(4) . . ?
C6 C11 N3 114.9(5) . . ?
N3 C12 C13 124.7(5) . . ?
N3 C12 Fe1A 43.9(3) . . ?
C13 C12 Fe1A 82.0(3) . . ?
N3 C12 H12 117.7 . . ?
C13 C12 H12 117.6 . . ?
Fe1A C12 H12 157.8 . . ?
N4 C13 C14 106.7(4) . . ?
N4 C13 C12 122.1(5) . . ?
C14 C13 C12 131.2(5) . . ?
C15 C14 C13 108.0(5) . . ?
C15 C14 H14 126.4 . . ?
C13 C14 H14 125.6 . . ?
C14 C15 C16 107.9(4) . . ?
C14 C15 H15 126.5 . . ?
C16 C15 H15 125.5 . . ?
N4 C16 C15 107.1(4) . . ?
N4 C16 C17 119.5(4) . . ?
C15 C16 C17 132.9(4) . . ?
C16 C17 C18 104.1(4) . . ?
C16 C17 C35 109.6(4) . . ?
C18 C17 C35 110.7(4) . . ?
C16 C17 C36 112.0(4) . . ?
C18 C17 C36 111.3(4) . . ?
C35 C17 C36 109.1(4) . . ?
N5 C18 C19 110.4(4) . . ?
N5 C18 C17 123.2(4) . . ?
C19 C18 C17 125.5(4) . . ?
C20 C19 C18 107.2(4) . . ?
C20 C19 H19 126.7 . . ?
C18 C19 H19 126.1 . . ?
C19 C20 C21 106.6(4) . . ?
C19 C20 H20 127.4 . . ?
C21 C20 H20 126.0 . . ?
C22 C21 N5 119.0(4) . . ?
C22 C21 C20 131.2(4) . . ?
N5 C21 C20 109.9(4) . . ?
N6 C22 C21 118.6(4) . . ?
N6 C22 H22 120.9 . . ?
C21 C22 H22 120.5 . . ?
C28 C23 C24 121.6(4) . . ?
C28 C23 N6 114.4(4) . . ?
C24 C23 N6 123.9(4) . . ?
C25 C24 C23 119.2(4) . . ?
C25 C24 H24 120.4 . . ?
C23 C24 H24 120.4 . . ?
O45 C25 C24 124.9(4) . . ?
O45 C25 C26 114.7(4) . . ?
C24 C25 C26 120.4(4) . . ?
O43 C26 C27 125.5(4) . . ?
O43 C26 C25 114.7(4) . . ?
C27 C26 C25 119.8(5) . . ?
C26 C27 C28 120.1(4) . . ?
C26 C27 H27 120.0 . . ?
C28 C27 H27 119.8 . . ?
C23 C28 C27 118.8(4) . . ?
C23 C28 N7 116.9(4) . . ?
C27 C28 N7 124.3(4) . . ?
N7 C29 C30 123.7(5) . . ?
N7 C29 Fe2A 46.6(3) . . ?
C30 C29 Fe2A 78.2(4) . . ?
N7 C29 H29 118.3 . . ?
C30 C29 H29 117.9 . . ?
Fe2A C29 H29 160.5 . . ?
N8 C30 C31 108.0(4) . . ?
N8 C30 C29 123.1(4) . . ?
C31 C30 C29 128.9(5) . . ?
N8 C30 Fe2A 58.9(3) . . ?
C31 C30 Fe2A 155.9(4) . . ?
C29 C30 Fe2A 67.5(4) . . ?
C30 C31 C32 106.1(5) . . ?
C30 C31 H31 126.3 . . ?
C32 C31 H31 127.6 . . ?
C33 C32 C31 107.9(4) . . ?
C33 C32 H32 125.5 . . ?
C31 C32 H32 126.6 . . ?
N8 C33 C32 108.3(5) . . ?
N8 C33 C34 119.3(5) . . ?
C32 C33 C34 132.2(4) . . ?
C33 C34 C1 104.5(4) . . ?
C33 C34 C42 110.8(4) . . ?
C1 C34 C42 110.1(4) . . ?
C33 C34 C41 111.0(4) . . ?
C1 C34 C41 111.6(4) . . ?
C42 C34 C41 108.9(4) . . ?
C17 C35 H35A 109.9 . . ?
C17 C35 H35B 109.0 . . ?
H35A C35 H35B 109.5 . . ?
C17 C35 H35C 109.5 . . ?
H35A C35 H35C 109.5 . . ?
H35B C35 H35C 109.5 . . ?
C17 C36 H36A 109.4 . . ?
C17 C36 H36B 109.6 . . ?
H36A C36 H36B 109.5 . . ?
C17 C36 H36C 109.4 . . ?
H36A C36 H36C 109.4 . . ?
H36B C36 H36C 109.5 . . ?
C9 O37 C38 117.2(5) . . ?
O37 C38 H38A 109.8 . . ?
O37 C38 H38B 108.7 . . ?
H38A C38 H38B 109.5 . . ?
O37 C38 H38C 109.9 . . ?
H38A C38 H38C 109.5 . . ?
H38B C38 H38C 109.5 . . ?
C40A O39 C40 38.9(7) . . ?
C40A O39 C8 126.7(7) . . ?
C40 O39 C8 123.5(8) . . ?
C40A C40 O39 69.0(9) . . ?
C40A C40 H40A 80.0 . . ?
O39 C40 H40A 110.7 . . ?
C40A C40 H40B 65.8 . . ?
O39 C40 H40B 110.9 . . ?
H40A C40 H40B 109.5 . . ?
C40A C40 H40C 170.5 . . ?
O39 C40 H40C 106.7 . . ?
H40A C40 H40C 109.5 . . ?
H40B C40 H40C 109.5 . . ?
C40A C40 H40D 43.4 . . ?
O39 C40 H40D 88.3 . . ?
H40A C40 H40D 37.0 . . ?
H40B C40 H40D 92.2 . . ?
H40C C40 H40D 146.1 . . ?
C40A C40 H40F 85.9 . . ?
O39 C40 H40F 132.7 . . ?
H40A C40 H40F 103.0 . . ?
H40B C40 H40F 23.6 . . ?
H40C C40 H40F 91.5 . . ?
H40D C40 H40F 100.4 . . ?
C40 C40A O39 72.1(9) . . ?
C40 C40A H40A 54.9 . . ?
O39 C40A H40A 100.1 . . ?
C40 C40A H40B 63.4 . . ?
O39 C40A H40B 111.5 . . ?
H40A C40A H40B 94.1 . . ?
C40 C40A H40D 100.1 . . ?
O39 C40A H40D 113.1 . . ?
H40A C40A H40D 45.6 . . ?
H40B C40A H40D 123.5 . . ?
C40 C40A H40E 141.0 . . ?
O39 C40A H40E 116.0 . . ?
H40A C40A H40E 143.3 . . ?
H40B C40A H40E 79.0 . . ?
H40D C40A H40E 109.5 . . ?
C40 C40A H40F 34.3 . . ?
O39 C40A H40F 98.7 . . ?
H40A C40A H40F 68.7 . . ?
H40B C40A H40F 30.5 . . ?
H40D C40A H40F 109.5 . . ?
H40E C40A H40F 109.5 . . ?
C34 C41 H41A 110.3 . . ?
C34 C41 H41B 108.7 . . ?
H41A C41 H41B 109.5 . . ?
C34 C41 H41C 109.4 . . ?
H41A C41 H41C 109.5 . . ?
H41B C41 H41C 109.5 . . ?
C34 C42 H42A 109.8 . . ?
C34 C42 H42B 109.4 . . ?
H42A C42 H42B 109.5 . . ?
C34 C42 H42C 109.3 . . ?
H42A C42 H42C 109.5 . . ?
H42B C42 H42C 109.5 . . ?
C26 O43 C44 116.9(4) . . ?
O43 C44 H44A 109.3 . . ?
O43 C44 H44B 109.2 . . ?
H44A C44 H44B 109.5 . . ?
O43 C44 H44C 109.9 . . ?
H44A C44 H44C 109.5 . . ?
H44B C44 H44C 109.5 . . ?
C25 O45 C46 116.1(4) . . ?
O45 C46 H46A 109.7 . . ?
O45 C46 H46B 109.1 . . ?
H46A C46 H46B 109.5 . . ?
O45 C46 H46C 109.6 . . ?
H46A C46 H46C 109.5 . . ?
H46B C46 H46C 109.5 . . ?
C2A O1A C5A 108.8(4) . . ?
O1A C2A C3A 106.9(4) . . ?
O1A C2A H2AA 110.0 . . ?
C3A C2A H2AA 111.1 . . ?
O1A C2A H2AB 110.4 . . ?
C3A C2A H2AB 109.8 . . ?
H2AA C2A H2AB 108.8 . . ?
C2A C3A C4A 102.9(4) . . ?
C2A C3A H3AA 110.4 . . ?
C4A C3A H3AA 109.6 . . ?
C2A C3A H3AB 112.0 . . ?
C4A C3A H3AB 112.8 . . ?
H3AA C3A H3AB 109.1 . . ?
C5A C4A C3A 100.4(4) . . ?
C5A C4A H4AA 113.3 . . ?
C3A C4A H4AA 112.5 . . ?
C5A C4A H4AB 110.5 . . ?
C3A C4A H4AB 110.2 . . ?
H4AA C4A H4AB 109.6 . . ?
O1A C5A C4A 106.1(4) . . ?
O1A C5A H5AA 110.3 . . ?
C4A C5A H5AA 111.8 . . ?
O1A C5A H5AB 110.1 . . ?
C4A C5A H5AB 109.5 . . ?
H5AA C5A H5AB 109.0 . . ?
C2B O1B C5B 109.6(4) . . ?
O1B C2B C3B 106.7(5) . . ?
O1B C2B H2BA 109.2 . . ?
C3B C2B H2BA 109.9 . . ?
O1B C2B H2BB 111.1 . . ?
C3B C2B H2BB 111.1 . . ?
H2BA C2B H2BB 108.9 . . ?
C4B C3B C2B 104.0(4) . . ?
C4B C3B H3BA 110.2 . . ?
C2B C3B H3BA 111.7 . . ?
C4B C3B H3BB 110.9 . . ?
C2B C3B H3BB 111.0 . . ?
H3BA C3B H3BB 109.0 . . ?
C5B C4B C3B 101.6(4) . . ?
C5B C4B H4BA 112.4 . . ?
C3B C4B H4BA 112.0 . . ?
C5B C4B H4BB 110.7 . . ?
C3B C4B H4BB 110.8 . . ?
H4BA C4B H4BB 109.2 . . ?
O1B C5B C4B 106.4(4) . . ?
O1B C5B H5BA 110.4 . . ?
C4B C5B H5BA 110.8 . . ?
O1B C5B H5BB 110.2 . . ?
C4B C5B H5BB 110.1 . . ?
H5BA C5B H5BB 109.0 . . ?
C5C O1C C2C 106.7(7) . . ?
C5C O1C H2DA 119.2 . . ?
C2C O1C H2DA 56.1 . . ?
O1C C2C C3C 107.4(6) . . ?
O1C C2C H2CA 109.6 . . ?
C3C C2C H2CA 108.4 . . ?
O1C C2C H2CB 111.0 . . ?
C3C C2C H2CB 111.5 . . ?
H2CA C2C H2CB 108.8 . . ?
O1C C2C H2DA 61.2 . . ?
C3C C2C H2DA 135.9 . . ?
H2CA C2C H2DA 50.8 . . ?
H2CB C2C H2DA 112.1 . . ?
O1C C2C H2DB 150.3 . . ?
C3C C2C H2DB 83.6 . . ?
H2CA C2C H2DB 41.3 . . ?
H2CB C2C H2DB 89.0 . . ?
H2DA C2C H2DB 91.5 . . ?
C4C C3C C2C 105.5(5) . . ?
C4C C3C H3CA 110.0 . . ?
C2C C3C H3CA 112.8 . . ?
C4C C3C H3CB 111.0 . . ?
C2C C3C H3CB 108.8 . . ?
H3CA C3C H3CB 108.7 . . ?
C4C C3C H5DA 63.1 . . ?
C2C C3C H5DA 117.4 . . ?
H3CA C3C H5DA 129.3 . . ?
H3CB C3C H5DA 48.1 . . ?
C3C C4C C5C 105.7(5) . . ?
C3C C4C H4CA 111.0 . . ?
C5C C4C H4CA 111.3 . . ?
C3C C4C H4CB 110.1 . . ?
C5C C4C H4CB 110.2 . . ?
H4CA C4C H4CB 108.6 . . ?
C3C C4C H4DA 151.7 . . ?
C5C C4C H4DA 50.0 . . ?
H4CA C4C H4DA 73.0 . . ?
H4CB C4C H4DA 94.0 . . ?
C3C C4C H4DB 131.3 . . ?
C5C C4C H4DB 120.4 . . ?
H4CA C4C H4DB 39.5 . . ?
H4CB C4C H4DB 69.6 . . ?
H4DA C4C H4DB 70.3 . . ?
C3C C4C H5DA 57.2 . . ?
C5C C4C H5DA 101.1 . . ?
H4CA C4C H5DA 147.7 . . ?
H4CB C4C H5DA 58.3 . . ?
H4DA C4C H5DA 133.0 . . ?
H4DB C4C H5DA 121.9 . . ?
O1C C5C C4C 109.1(6) . . ?
O1C C5C H5CA 108.8 . . ?
C4C C5C H5CA 110.7 . . ?
O1C C5C H5CB 110.1 . . ?
C4C C5C H5CB 109.4 . . ?
H5CA C5C H5CB 108.6 . . ?
O1C C5C H4DA 155.9 . . ?
C4C C5C H4DA 67.5 . . ?
H5CA C5C H4DA 94.2 . . ?
H5CB C5C H4DA 53.4 . . ?
C2D O1D C5D 104.2(8) . . ?
O1D C2D C3D 108.7(7) . . ?
O1D C2D H2CA 142.4 . . ?
C3D C2D H2CA 103.1 . . ?
O1D C2D H2CB 66.1 . . ?
C3D C2D H2CB 148.4 . . ?
H2CA C2D H2CB 76.3 . . ?
O1D C2D H2DA 110.8 . . ?
C3D C2D H2DA 111.9 . . ?
H2CA C2D H2DA 73.7 . . ?
H2CB C2D H2DA 98.4 . . ?
O1D C2D H2DB 108.2 . . ?
C3D C2D H2DB 108.4 . . ?
H2CA C2D H2DB 41.0 . . ?
H2CB C2D H2DB 50.7 . . ?
H2DA C2D H2DB 108.7 . . ?
C2D C3D C4D 106.8(5) . . ?
C2D C3D H4CA 131.4 . . ?
C4D C3D H4CA 34.6 . . ?
C2D C3D H3DA 108.6 . . ?
C4D C3D H3DA 106.4 . . ?
H4CA C3D H3DA 110.8 . . ?
C2D C3D H3DB 112.2 . . ?
C4D C3D H3DB 114.2 . . ?
H4CA C3D H3DB 80.9 . . ?
H3DA C3D H3DB 108.4 . . ?
C3D C4D C5D 103.9(6) . . ?
C3D C4D H4CA 63.6 . . ?
C5D C4D H4CA 124.7 . . ?
C3D C4D H4CB 129.5 . . ?
C5D C4D H4CB 51.7 . . ?
H4CA C4D H4CB 93.0 . . ?
C3D C4D H5CB 81.2 . . ?
C5D C4D H5CB 97.9 . . ?
H4CA C4D H5CB 129.0 . . ?
H4CB C4D H5CB 137.7 . . ?
C3D C4D H4DA 114.7 . . ?
C5D C4D H4DA 112.5 . . ?
H4CA C4D H4DA 121.7 . . ?
H4CB C4D H4DA 115.6 . . ?
H5CB C4D H4DA 42.7 . . ?
C3D C4D H4DB 107.0 . . ?
C5D C4D H4DB 109.8 . . ?
H4CA C4D H4DB 43.7 . . ?
H4CB C4D H4DB 59.9 . . ?
H5CB C4D H4DB 147.6 . . ?
H4DA C4D H4DB 108.7 . . ?
O1D C5D C4D 105.6(7) . . ?
O1D C5D H4CB 153.9 . . ?
C4D C5D H4CB 54.2 . . ?
O1D C5D H5CA 82.7 . . ?
C4D C5D H5CA 77.3 . . ?
H4CB C5D H5CA 105.4 . . ?
O1D C5D H5DA 108.6 . . ?
C4D C5D H5DA 112.6 . . ?
H4CB C5D H5DA 71.3 . . ?
H5CA C5D H5DA 161.1 . . ?
O1D C5D H5DB 111.8 . . ?
C4D C5D H5DB 109.2 . . ?
H4CB C5D H5DB 92.0 . . ?
H5CA C5D H5DB 52.1 . . ?
H5DA C5D H5DB 109.1 . . ?

loop_
_geom_bond_atom_site_label_1
_geom_bond_atom_site_label_2
_geom_bond_distance
_geom_bond_site_symmetry_2
_geom_bond_publ_flag
Fe1 Fe1A 1.113(7) . ?
Fe1 O1 1.820(3) . ?
Fe1 N2 1.998(4) . ?
Fe1 N1 2.193(4) . ?
Fe1 Cl1 2.2698(14) . ?
Fe1 N3 2.346(4) . ?
Fe2 Fe2A 1.231(10) . ?
Fe2 O1 1.834(3) . ?
Fe2 N6 2.006(4) . ?
Fe2 N5 2.175(3) . ?
Fe2 Cl2 2.2622(12) . ?
Fe2 N7 2.309(4) . ?
Fe1A N3 1.717(7) . ?
Fe1A O1 1.820(7) . ?
Fe1A Cl1 2.207(6) . ?
Fe1A N4 2.262(8) . ?
Fe1A C12 2.399(8) . ?
Fe1A H4N 1.7081 . ?
Fe2A N7 1.740(11) . ?
Fe2A O1 1.806(11) . ?
Fe2A N8 2.140(10) . ?
Fe2A Cl2 2.205(10) . ?
Fe2A C29 2.357(12) . ?
Fe2A C30 2.497(11) . ?
Fe2A H8N 1.6002 . ?
N1 C1 1.365(6) . ?
N1 C4 1.380(6) . ?
N2 C5 1.330(6) . ?
N2 C6 1.397(6) . ?
N3 C12 1.304(5) . ?
N3 C11 1.417(5) . ?
N4 C16 1.360(5) . ?
N4 C13 1.366(5) . ?
N4 H4N 0.9001 . ?
N5 C18 1.348(5) . ?
N5 C21 1.395(5) . ?
N6 C22 1.336(5) . ?
N6 C23 1.419(6) . ?
N7 C29 1.313(5) . ?
N7 C28 1.413(5) . ?
N8 C33 1.348(5) . ?
N8 C30 1.354(6) . ?
N8 H8N 0.9000 . ?
C1 C2 1.400(6) . ?
C1 C34 1.510(7) . ?
C2 C3 1.376(7) . ?
C2 H2 0.9599 . ?
C3 C4 1.398(6) . ?
C3 H3 0.9598 . ?
C4 C5 1.391(7) . ?
C5 H5 0.9599 . ?
C6 C11 1.390(6) . ?
C6 C7 1.401(7) . ?
C7 C8 1.351(7) . ?
C7 H7 0.9598 . ?
C8 O39 1.363(6) . ?
C8 C9 1.401(7) . ?
C9 O37 1.362(6) . ?
C9 C10 1.392(7) . ?
C10 C11 1.387(6) . ?
C10 H10 0.9596 . ?
C12 C13 1.417(6) . ?
C12 H12 0.9598 . ?
C13 C14 1.390(6) . ?
C14 C15 1.379(6) . ?
C14 H14 0.9597 . ?
C15 C16 1.386(6) . ?
C15 H15 0.9599 . ?
C16 C17 1.484(6) . ?
C17 C18 1.520(6) . ?
C17 C35 1.535(6) . ?
C17 C36 1.549(6) . ?
C18 C19 1.411(5) . ?
C19 C20 1.372(6) . ?
C19 H19 0.9599 . ?
C20 C21 1.399(6) . ?
C20 H20 0.9601 . ?
C21 C22 1.354(6) . ?
C22 H22 0.9598 . ?
C23 C28 1.377(5) . ?
C23 C24 1.392(6) . ?
C24 C25 1.370(6) . ?
C24 H24 0.9599 . ?
C25 O45 1.365(5) . ?
C25 C26 1.407(6) . ?
C26 O43 1.362(5) . ?
C26 C27 1.377(6) . ?
C27 C28 1.406(6) . ?
C27 H27 0.9596 . ?
C29 C30 1.435(6) . ?
C29 H29 0.9597 . ?
C30 C31 1.400(6) . ?
C31 C32 1.400(6) . ?
C31 H31 0.9596 . ?
C32 C33 1.375(7) . ?
C32 H32 0.9601 . ?
C33 C34 1.509(7) . ?
C34 C42 1.525(6) . ?
C34 C41 1.535(6) . ?
C35 H35A 0.9598 . ?
C35 H35B 0.9602 . ?
C35 H35C 0.9598 . ?
C36 H36A 0.9601 . ?
C36 H36B 0.9598 . ?
C36 H36C 0.9601 . ?
O37 C38 1.426(7) . ?
C38 H38A 0.9600 . ?
C38 H38B 0.9601 . ?
C38 H38C 0.9599 . ?
O39 C40A 1.236(10) . ?
O39 C40 1.260(10) . ?
C40 C40A 0.832(14) . ?
C40 H40A 0.9600 . ?
C40 H40B 0.9600 . ?
C40 H40C 0.9600 . ?
C40 H40D 1.3762 . ?
C40 H40F 0.5426 . ?
C40A H40A 1.1559 . ?
C40A H40B 0.9793 . ?
C40A H40D 0.9599 . ?
C40A H40E 0.9601 . ?
C40A H40F 0.9601 . ?
C41 H41A 0.9599 . ?
C41 H41B 0.9601 . ?
C41 H41C 0.9601 . ?
C42 H42A 0.9601 . ?
C42 H42B 0.9599 . ?
C42 H42C 0.9599 . ?
O43 C44 1.428(5) . ?
C44 H44A 0.9599 . ?
C44 H44B 0.9600 . ?
C44 H44C 0.9599 . ?
O45 C46 1.427(5) . ?
C46 H46A 0.9600 . ?
C46 H46B 0.9600 . ?
C46 H46C 0.9600 . ?
O1A C2A 1.418(5) . ?
O1A C5A 1.434(6) . ?
C2A C3A 1.483(6) . ?
C2A H2AA 0.9600 . ?
C2A H2AB 0.9598 . ?
C3A C4A 1.520(7) . ?
C3A H3AA 0.9600 . ?
C3A H3AB 0.9598 . ?
C4A C5A 1.496(6) . ?
C4A H4AA 0.9598 . ?
C4A H4AB 0.9602 . ?
C5A H5AA 0.9602 . ?
C5A H5AB 0.9598 . ?
O1B C2B 1.408(5) . ?
O1B C5B 1.414(6) . ?
C2B C3B 1.500(7) . ?
C2B H2BA 0.9600 . ?
C2B H2BB 0.9601 . ?
C3B C4B 1.495(7) . ?
C3B H3BA 0.9599 . ?
C3B H3BB 0.9600 . ?
C4B C5B 1.493(6) . ?
C4B H4BA 0.9598 . ?
C4B H4BB 0.9598 . ?
C5B H5BA 0.9600 . ?
C5B H5BB 0.9602 . ?
O1C C5C 1.431(9) . ?
O1C C2C 1.456(8) . ?
O1C H2DA 1.4349 . ?
C2C C3C 1.490(8) . ?
C2C H2CA 0.9600 . ?
C2C H2CB 0.9600 . ?
C2C H2DA 1.3585 . ?
C2C H2DB 0.7332 . ?
C3C C4C 1.457(8) . ?
C3C H3CA 0.9599 . ?
C3C H3CB 0.9600 . ?
C3C H5DA 1.4196 . ?
C4C C5C 1.502(8) . ?
C4C H4CA 0.9600 . ?
C4C H4CB 0.9600 . ?
C4C H4DA 1.5641 . ?
C4C H4DB 1.0407 . ?
C4C H5DA 1.5066 . ?
C5C H5CA 0.9599 . ?
C5C H5CB 0.9600 . ?
C5C H4DA 1.2978 . ?
O1D C2D 1.463(9) . ?
O1D C5D 1.465(10) . ?
C2D C3D 1.468(8) . ?
C2D H2CA 0.7869 . ?
C2D H2CB 1.5471 . ?
C2D H2DA 0.9600 . ?
C2D H2DB 0.9600 . ?
C3D C4D 1.475(9) . ?
C3D H4CA 1.3351 . ?
C3D H3DA 0.9600 . ?
C3D H3DB 0.9601 . ?
C4D C5D 1.503(9) . ?
C4D H4CA 0.8452 . ?
C4D H4CB 1.2668 . ?
C4D H5CB 1.5403 . ?
C4D H4DA 0.9601 . ?
C4D H4DB 0.9600 . ?
C5D H4CB 1.2266 . ?
C5D H5CA 1.5007 . ?
C5D H5DA 0.9600 . ?
C5D H5DB 0.9601 . ?

loop_
_geom_hbond_atom_site_label_D
_geom_hbond_atom_site_label_H
_geom_hbond_atom_site_label_A
_geom_hbond_distance_DH
_geom_hbond_distance_HA
_geom_hbond_distance_DA
_geom_hbond_angle_DHA
_geom_hbond_site_symmetry_A
N4 H4N O1 0.90 2.12 3.016(5) 172.2 .
N8 H8N O1 0.90 2.14 3.029(5) 170.4 .

loop_
_geom_torsion_atom_site_label_1
_geom_torsion_atom_site_label_2
_geom_torsion_atom_site_label_3
_geom_torsion_atom_site_label_4
_geom_torsion
_geom_torsion_site_symmetry_1
_geom_torsion_site_symmetry_2
_geom_torsion_site_symmetry_3
_geom_torsion_site_symmetry_4
_geom_torsion_publ_flag
O1 Fe1 Fe1A N3 -121.5(4) . . . . ?
N2 Fe1 Fe1A N3 4.3(5) . . . . ?
N1 Fe1 Fe1A N3 156.4(8) . . . . ?
Cl1 Fe1 Fe1A N3 114.3(4) . . . . ?
N2 Fe1 Fe1A O1 125.8(2) . . . . ?
N1 Fe1 Fe1A O1 -82.1(11) . . . . ?
Cl1 Fe1 Fe1A O1 -124.2(2) . . . . ?
N3 Fe1 Fe1A O1 121.5(4) . . . . ?
O1 Fe1 Fe1A Cl1 124.2(2) . . . . ?
N2 Fe1 Fe1A Cl1 -110.0(2) . . . . ?
N1 Fe1 Fe1A Cl1 42.1(11) . . . . ?
N3 Fe1 Fe1A Cl1 -114.3(4) . . . . ?
O1 Fe1 Fe1A N4 56.0(12) . . . . ?
N2 Fe1 Fe1A N4 -178.2(11) . . . . ?
N1 Fe1 Fe1A N4 -26(2) . . . . ?
Cl1 Fe1 Fe1A N4 -68.2(12) . . . . ?
N3 Fe1 Fe1A N4 177.5(16) . . . . ?
O1 Fe1 Fe1A C12 -138.2(7) . . . . ?
N2 Fe1 Fe1A C12 -12.4(8) . . . . ?
N1 Fe1 Fe1A C12 139.7(7) . . . . ?
Cl1 Fe1 Fe1A C12 97.6(6) . . . . ?
N3 Fe1 Fe1A C12 -16.7(4) . . . . ?
O1 Fe2 Fe2A N7 -123.4(5) . . . . ?
N6 Fe2 Fe2A N7 -0.4(7) . . . . ?
N5 Fe2 Fe2A N7 155.9(8) . . . . ?
Cl2 Fe2 Fe2A N7 109.0(5) . . . . ?
N6 Fe2 Fe2A O1 123.0(3) . . . . ?
N5 Fe2 Fe2A O1 -80.7(12) . . . . ?
Cl2 Fe2 Fe2A O1 -127.6(3) . . . . ?
N7 Fe2 Fe2A O1 123.4(5) . . . . ?
O1 Fe2 Fe2A N8 62(2) . . . . ?
N6 Fe2 Fe2A N8 -175(2) . . . . ?
N5 Fe2 Fe2A N8 -18(3) . . . . ?
Cl2 Fe2 Fe2A N8 -65(2) . . . . ?
N7 Fe2 Fe2A N8 -174(3) . . . . ?
O1 Fe2 Fe2A Cl2 127.6(3) . . . . ?
N6 Fe2 Fe2A Cl2 -109.4(3) . . . . ?
N5 Fe2 Fe2A Cl2 46.9(12) . . . . ?
N7 Fe2 Fe2A Cl2 -109.0(5) . . . . ?
O1 Fe2 Fe2A C29 -140.2(8) . . . . ?
N6 Fe2 Fe2A C29 -17.2(10) . . . . ?
N5 Fe2 Fe2A C29 139.1(8) . . . . ?
Cl2 Fe2 Fe2A C29 92.2(7) . . . . ?
N7 Fe2 Fe2A C29 -16.8(4) . . . . ?
O1 Fe2 Fe2A C30 -173(2) . . . . ?
N6 Fe2 Fe2A C30 -50(2) . . . . ?
N5 Fe2 Fe2A C30 107(2) . . . . ?
Cl2 Fe2 Fe2A C30 59.7(19) . . . . ?
N7 Fe2 Fe2A C30 -49.3(17) . . . . ?
N3 Fe1A Cl1 Fe1 -107.0(5) . . . . ?
O1 Fe1A Cl1 Fe1 62.8(4) . . . . ?
N4 Fe1A Cl1 Fe1 159.3(5) . . . . ?
C12 Fe1A Cl1 Fe1 -138.0(5) . . . . ?
O1 Fe1 Cl1 Fe1A -60.1(3) . . . . ?
N2 Fe1 Cl1 Fe1A 111.5(4) . . . . ?
N1 Fe1 Cl1 Fe1A -167.6(4) . . . . ?
N3 Fe1 Cl1 Fe1A 38.9(3) . . . . ?
N7 Fe2A Cl2 Fe2 -96.4(6) . . . . ?
O1 Fe2A Cl2 Fe2 59.4(5) . . . . ?
N8 Fe2A Cl2 Fe2 164.2(7) . . . . ?
C29 Fe2A Cl2 Fe2 -129.3(6) . . . . ?
C30 Fe2A Cl2 Fe2 -163.0(7) . . . . ?
O1 Fe2 Cl2 Fe2A -54.8(5) . . . . ?
N6 Fe2 Cl2 Fe2A 117.0(5) . . . . ?
N5 Fe2 Cl2 Fe2A -163.7(5) . . . . ?
N7 Fe2 Cl2 Fe2A 44.5(5) . . . . ?
Fe2 Fe2A O1 Fe1A -179(100) . . . . ?
N7 Fe2A O1 Fe1A -89(8) . . . . ?
N8 Fe2A O1 Fe1A 16(9) . . . . ?
Cl2 Fe2A O1 Fe1A 119(8) . . . . ?
C29 Fe2A O1 Fe1A -48(9) . . . . ?
C30 Fe2A O1 Fe1A -2(9) . . . . ?
Fe2 Fe2A O1 Fe1 -173.9(3) . . . . ?
N7 Fe2A O1 Fe1 -83.8(8) . . . . ?
N8 Fe2A O1 Fe1 21.6(7) . . . . ?
Cl2 Fe2A O1 Fe1 124.0(5) . . . . ?
C29 Fe2A O1 Fe1 -42.8(11) . . . . ?
C30 Fe2A O1 Fe1 2.9(10) . . . . ?
N7 Fe2A O1 Fe2 90.1(7) . . . . ?
N8 Fe2A O1 Fe2 -164.5(7) . . . . ?
Cl2 Fe2A O1 Fe2 -62.0(4) . . . . ?
C29 Fe2A O1 Fe2 131.2(10) . . . . ?
C30 Fe2A O1 Fe2 176.9(9) . . . . ?
Fe1 Fe1A O1 Fe2A 6(9) . . . . ?
N3 Fe1A O1 Fe2A 108(8) . . . . ?
Cl1 Fe1A O1 Fe2A -61(9) . . . . ?
N4 Fe1A O1 Fe2A -156(8) . . . . ?
C12 Fe1A O1 Fe2A 148(8) . . . . ?
N3 Fe1A O1 Fe1 102.5(6) . . . . ?
Cl1 Fe1A O1 Fe1 -66.4(3) . . . . ?
N4 Fe1A O1 Fe1 -161.5(5) . . . . ?
C12 Fe1A O1 Fe1 142.3(7) . . . . ?
Fe1 Fe1A O1 Fe2 -173.5(3) . . . . ?
N3 Fe1A O1 Fe2 -71.1(7) . . . . ?
Cl1 Fe1A O1 Fe2 120.1(4) . . . . ?
N4 Fe1A O1 Fe2 24.9(5) . . . . ?
C12 Fe1A O1 Fe2 -31.2(7) . . . . ?
Fe1A Fe1 O1 Fe2A -179.5(7) . . . . ?
N2 Fe1 O1 Fe2A 70.6(6) . . . . ?
N1 Fe1 O1 Fe2A -18.6(6) . . . . ?
Cl1 Fe1 O1 Fe2A -119.3(5) . . . . ?
N3 Fe1 O1 Fe2A 144.2(6) . . . . ?
N2 Fe1 O1 Fe1A -109.9(4) . . . . ?
N1 Fe1 O1 Fe1A 161.0(4) . . . . ?
Cl1 Fe1 O1 Fe1A 60.3(3) . . . . ?
N3 Fe1 O1 Fe1A -36.2(3) . . . . ?
Fe1A Fe1 O1 Fe2 76(3) . . . . ?
N2 Fe1 O1 Fe2 -33(3) . . . . ?
N1 Fe1 O1 Fe2 -123(3) . . . . ?
Cl1 Fe1 O1 Fe2 137(3) . . . . ?
N3 Fe1 O1 Fe2 40(3) . . . . ?
N6 Fe2 O1 Fe2A -114.5(5) . . . . ?
N5 Fe2 O1 Fe2A 156.8(5) . . . . ?
Cl2 Fe2 O1 Fe2A 56.1(5) . . . . ?
N7 Fe2 O1 Fe2A -38.7(5) . . . . ?
Fe2A Fe2 O1 Fe1A 179.9(7) . . . . ?
N6 Fe2 O1 Fe1A 65.5(5) . . . . ?
N5 Fe2 O1 Fe1A -23.3(4) . . . . ?
Cl2 Fe2 O1 Fe1A -123.9(4) . . . . ?
N7 Fe2 O1 Fe1A 141.3(4) . . . . ?
Fe2A Fe2 O1 Fe1 109(3) . . . . ?
N6 Fe2 O1 Fe1 -6(3) . . . . ?
N5 Fe2 O1 Fe1 -94(3) . . . . ?
Cl2 Fe2 O1 Fe1 165(3) . . . . ?
N7 Fe2 O1 Fe1 70(3) . . . . ?
Fe1A Fe1 N1 C1 15.1(13) . . . . ?
O1 Fe1 N1 C1 -61.7(6) . . . . ?
N2 Fe1 N1 C1 169.9(6) . . . . ?
Cl1 Fe1 N1 C1 54.9(6) . . . . ?
N3 Fe1 N1 C1 158.1(5) . . . . ?
Fe1A Fe1 N1 C4 -141.8(11) . . . . ?
O1 Fe1 N1 C4 141.4(3) . . . . ?
N2 Fe1 N1 C4 13.0(3) . . . . ?
Cl1 Fe1 N1 C4 -102.0(3) . . . . ?
N3 Fe1 N1 C4 1.3(5) . . . . ?
Fe1A Fe1 N2 C5 158.5(5) . . . . ?
O1 Fe1 N2 C5 -113.5(3) . . . . ?
N1 Fe1 N2 C5 -12.8(3) . . . . ?
Cl1 Fe1 N2 C5 76.4(4) . . . . ?
N3 Fe1 N2 C5 161.6(4) . . . . ?
Fe1A Fe1 N2 C6 -12.4(6) . . . . ?
O1 Fe1 N2 C6 75.6(4) . . . . ?
N1 Fe1 N2 C6 176.3(4) . . . . ?
Cl1 Fe1 N2 C6 -94.5(4) . . . . ?
N3 Fe1 N2 C6 -9.3(4) . . . . ?
Fe1 Fe1A N3 C12 -158.9(4) . . . . ?
O1 Fe1A N3 C12 119.3(5) . . . . ?
Cl1 Fe1A N3 C12 -71.8(4) . . . . ?
N4 Fe1A N3 C12 22.0(4) . . . . ?
Fe1 Fe1A N3 C11 6.1(8) . . . . ?
O1 Fe1A N3 C11 -75.7(7) . . . . ?
Cl1 Fe1A N3 C11 93.3(6) . . . . ?
N4 Fe1A N3 C11 -172.9(4) . . . . ?
C12 Fe1A N3 C11 165.1(7) . . . . ?
O1 Fe1A N3 Fe1 -81.8(6) . . . . ?
Cl1 Fe1A N3 Fe1 87.2(5) . . . . ?
N4 Fe1A N3 Fe1 -179.0(6) . . . . ?
C12 Fe1A N3 Fe1 158.9(4) . . . . ?
Fe1A Fe1 N3 C12 26.5(6) . . . . ?
O1 Fe1 N3 C12 81.4(4) . . . . ?
N2 Fe1 N3 C12 -149.5(4) . . . . ?
N1 Fe1 N3 C12 -137.4(4) . . . . ?
Cl1 Fe1 N3 C12 -34.0(4) . . . . ?
Fe1A Fe1 N3 C11 -175.6(6) . . . . ?
O1 Fe1 N3 C11 -120.7(3) . . . . ?
N2 Fe1 N3 C11 8.5(3) . . . . ?
N1 Fe1 N3 C11 20.6(5) . . . . ?
Cl1 Fe1 N3 C11 123.9(3) . . . . ?
O1 Fe1 N3 Fe1A 54.9(5) . . . . ?
N2 Fe1 N3 Fe1A -175.9(5) . . . . ?
N1 Fe1 N3 Fe1A -163.8(6) . . . . ?
Cl1 Fe1 N3 Fe1A -60.5(5) . . . . ?
Fe1 Fe1A N4 C16 26.3(18) . . . . ?
N3 Fe1A N4 C16 -156.0(7) . . . . ?
O1 Fe1A N4 C16 78.7(8) . . . . ?
Cl1 Fe1A N4 C16 -39.4(8) . . . . ?
C12 Fe1A N4 C16 -143.2(7) . . . . ?
Fe1 Fe1A N4 C13 157.6(13) . . . . ?
N3 Fe1A N4 C13 -24.8(3) . . . . ?
O1 Fe1A N4 C13 -150.0(3) . . . . ?
Cl1 Fe1A N4 C13 91.9(3) . . . . ?
C12 Fe1A N4 C13 -11.9(3) . . . . ?
Fe2A Fe2 N5 C18 12.1(14) . . . . ?
O1 Fe2 N5 C18 -61.2(6) . . . . ?
N6 Fe2 N5 C18 171.7(6) . . . . ?
Cl2 Fe2 N5 C18 55.9(5) . . . . ?
N7 Fe2 N5 C18 152.5(5) . . . . ?
Fe2A Fe2 N5 C21 -145.1(12) . . . . ?
O1 Fe2 N5 C21 141.6(3) . . . . ?
N6 Fe2 N5 C21 14.5(3) . . . . ?
Cl2 Fe2 N5 C21 -101.2(2) . . . . ?
N7 Fe2 N5 C21 -4.6(4) . . . . ?
Fe2A Fe2 N6 C22 156.4(6) . . . . ?
O1 Fe2 N6 C22 -116.3(3) . . . . ?
N5 Fe2 N6 C22 -14.6(3) . . . . ?
Cl2 Fe2 N6 C22 73.1(3) . . . . ?
N7 Fe2 N6 C22 156.1(3) . . . . ?
Fe2A Fe2 N6 C23 -9.9(6) . . . . ?
O1 Fe2 N6 C23 77.3(4) . . . . ?
N5 Fe2 N6 C23 179.1(3) . . . . ?
Cl2 Fe2 N6 C23 -93.2(3) . . . . ?
N7 Fe2 N6 C23 -10.2(3) . . . . ?
Fe2 Fe2A N7 C29 -156.3(5) . . . . ?
O1 Fe2A N7 C29 129.0(6) . . . . ?
N8 Fe2A N7 C29 22.0(5) . . . . ?
Cl2 Fe2A N7 C29 -76.8(5) . . . . ?
C30 Fe2A N7 C29 7.5(3) . . . . ?
Fe2 Fe2A N7 C28 12.4(10) . . . . ?
O1 Fe2A N7 C28 -62.3(10) . . . . ?
N8 Fe2A N7 C28 -169.3(5) . . . . ?
Cl2 Fe2A N7 C28 91.9(7) . . . . ?
C29 Fe2A N7 C28 168.7(8) . . . . ?
C30 Fe2A N7 C28 176.2(6) . . . . ?
O1 Fe2A N7 Fe2 -74.7(7) . . . . ?
N8 Fe2A N7 Fe2 178.3(8) . . . . ?
Cl2 Fe2A N7 Fe2 79.5(6) . . . . ?
C29 Fe2A N7 Fe2 156.3(5) . . . . ?
C30 Fe2A N7 Fe2 163.8(6) . . . . ?
Fe2A Fe2 N7 C29 30.3(7) . . . . ?
O1 Fe2 N7 C29 82.3(4) . . . . ?
N6 Fe2 N7 C29 -150.0(4) . . . . ?
N5 Fe2 N7 C29 -130.4(4) . . . . ?
Cl2 Fe2 N7 C29 -33.4(4) . . . . ?
Fe2A Fe2 N7 C28 -171.9(7) . . . . ?
O1 Fe2 N7 C28 -119.9(3) . . . . ?
N6 Fe2 N7 C28 7.7(3) . . . . ?
N5 Fe2 N7 C28 27.4(4) . . . . ?
Cl2 Fe2 N7 C28 124.4(3) . . . . ?
O1 Fe2 N7 Fe2A 52.0(6) . . . . ?
N6 Fe2 N7 Fe2A 179.6(6) . . . . ?
N5 Fe2 N7 Fe2A -160.7(6) . . . . ?
Cl2 Fe2 N7 Fe2A -63.7(6) . . . . ?
Fe2 Fe2A N8 C33 19(3) . . . . ?
N7 Fe2A N8 C33 -155.7(7) . . . . ?
O1 Fe2A N8 C33 77.1(10) . . . . ?
Cl2 Fe2A N8 C33 -44.0(10) . . . . ?
C29 Fe2A N8 C33 -142.7(8) . . . . ?
C30 Fe2A N8 C33 -130.5(9) . . . . ?
Fe2 Fe2A N8 C30 149(2) . . . . ?
N7 Fe2A N8 C30 -25.2(4) . . . . ?
O1 Fe2A N8 C30 -152.4(5) . . . . ?
Cl2 Fe2A N8 C30 86.5(4) . . . . ?
C29 Fe2A N8 C30 -12.2(3) . . . . ?
C4 N1 C1 C2 1.1(6) . . . . ?
Fe1 N1 C1 C2 -155.8(4) . . . . ?
C4 N1 C1 C34 -170.2(5) . . . . ?
Fe1 N1 C1 C34 32.9(9) . . . . ?
N1 C1 C2 C3 -0.4(6) . . . . ?
C34 C1 C2 C3 170.7(5) . . . . ?
C1 C2 C3 C4 -0.4(6) . . . . ?
C1 N1 C4 C5 -178.6(5) . . . . ?
Fe1 N1 C4 C5 -11.9(6) . . . . ?
C1 N1 C4 C3 -1.4(6) . . . . ?
Fe1 N1 C4 C3 165.4(4) . . . . ?
C2 C3 C4 N1 1.1(6) . . . . ?
C2 C3 C4 C5 177.9(6) . . . . ?
C6 N2 C5 C4 -178.4(5) . . . . ?
Fe1 N2 C5 C4 10.6(6) . . . . ?
N1 C4 C5 N2 2.0(8) . . . . ?
C3 C4 C5 N2 -174.6(5) . . . . ?
C5 N2 C6 C11 -161.4(5) . . . . ?
Fe1 N2 C6 C11 8.7(6) . . . . ?
C5 N2 C6 C7 18.1(8) . . . . ?
Fe1 N2 C6 C7 -171.8(4) . . . . ?
C11 C6 C7 C8 2.5(8) . . . . ?
N2 C6 C7 C8 -177.0(5) . . . . ?
C6 C7 C8 O39 177.5(5) . . . . ?
C6 C7 C8 C9 -2.8(9) . . . . ?
C7 C8 C9 O37 -177.4(6) . . . . ?
O39 C8 C9 O37 2.4(8) . . . . ?
C7 C8 C9 C10 0.7(9) . . . . ?
O39 C8 C9 C10 -179.6(6) . . . . ?
O37 C9 C10 C11 179.6(5) . . . . ?
C8 C9 C10 C11 1.7(8) . . . . ?
C9 C10 C11 C6 -1.9(8) . . . . ?
C9 C10 C11 N3 177.0(4) . . . . ?
N2 C6 C11 C10 179.4(5) . . . . ?
C7 C6 C11 C10 -0.1(7) . . . . ?
N2 C6 C11 N3 0.4(6) . . . . ?
C7 C6 C11 N3 -179.1(4) . . . . ?
C12 N3 C11 C10 -25.2(7) . . . . ?
Fe1A N3 C11 C10 171.0(5) . . . . ?
Fe1 N3 C11 C10 173.9(4) . . . . ?
C12 N3 C11 C6 153.8(4) . . . . ?
Fe1A N3 C11 C6 -10.0(7) . . . . ?
Fe1 N3 C11 C6 -7.1(5) . . . . ?
C11 N3 C12 C13 175.2(4) . . . . ?
Fe1A N3 C12 C13 -16.0(5) . . . . ?
Fe1 N3 C12 C13 -27.8(6) . . . . ?
C11 N3 C12 Fe1A -168.8(5) . . . . ?
Fe1 N3 C12 Fe1A -11.8(2) . . . . ?
Fe1 Fe1A C12 N3 30.9(7) . . . . ?
O1 Fe1A C12 N3 -86.8(6) . . . . ?
Cl1 Fe1A C12 N3 119.1(4) . . . . ?
N4 Fe1A C12 N3 -155.1(4) . . . . ?
Fe1 Fe1A C12 C13 -162.4(7) . . . . ?
N3 Fe1A C12 C13 166.8(5) . . . . ?
O1 Fe1A C12 C13 79.9(5) . . . . ?
Cl1 Fe1A C12 C13 -74.2(3) . . . . ?
N4 Fe1A C12 C13 11.6(2) . . . . ?
C16 N4 C13 C14 -0.8(5) . . . . ?
Fe1A N4 C13 C14 -157.7(3) . . . . ?
C16 N4 C13 C12 178.6(4) . . . . ?
Fe1A N4 C13 C12 21.6(4) . . . . ?
N3 C12 C13 N4 -9.4(6) . . . . ?
Fe1A C12 C13 N4 -20.5(4) . . . . ?
N3 C12 C13 C14 169.8(4) . . . . ?
Fe1A C12 C13 C14 158.7(5) . . . . ?
N4 C13 C14 C15 0.7(5) . . . . ?
C12 C13 C14 C15 -178.6(4) . . . . ?
C13 C14 C15 C16 -0.4(5) . . . . ?
C13 N4 C16 C15 0.6(5) . . . . ?
Fe1A N4 C16 C15 127.4(7) . . . . ?
C13 N4 C16 C17 173.2(4) . . . . ?
Fe1A N4 C16 C17 -59.9(9) . . . . ?
C14 C15 C16 N4 -0.1(5) . . . . ?
C14 C15 C16 C17 -171.4(5) . . . . ?
N4 C16 C17 C18 -66.1(5) . . . . ?
C15 C16 C17 C18 104.3(6) . . . . ?
N4 C16 C17 C35 175.5(4) . . . . ?
C15 C16 C17 C35 -14.1(7) . . . . ?
N4 C16 C17 C36 54.2(6) . . . . ?
C15 C16 C17 C36 -135.4(5) . . . . ?
C21 N5 C18 C19 0.5(5) . . . . ?
Fe2 N5 C18 C19 -156.7(4) . . . . ?
C21 N5 C18 C17 -169.2(4) . . . . ?
Fe2 N5 C18 C17 33.6(8) . . . . ?
C16 C17 C18 N5 70.9(5) . . . . ?
C35 C17 C18 N5 -171.5(4) . . . . ?
C36 C17 C18 N5 -49.9(6) . . . . ?
C16 C17 C18 C19 -97.2(5) . . . . ?
C35 C17 C18 C19 20.5(6) . . . . ?
C36 C17 C18 C19 142.0(4) . . . . ?
N5 C18 C19 C20 -0.3(5) . . . . ?
C17 C18 C19 C20 169.0(4) . . . . ?
C18 C19 C20 C21 0.0(5) . . . . ?
C18 N5 C21 C22 179.7(4) . . . . ?
Fe2 N5 C21 C22 -13.5(5) . . . . ?
C18 N5 C21 C20 -0.4(5) . . . . ?
Fe2 N5 C21 C20 166.3(3) . . . . ?
C19 C20 C21 C22 -179.9(5) . . . . ?
C19 C20 C21 N5 0.2(5) . . . . ?
C23 N6 C22 C21 178.3(4) . . . . ?
Fe2 N6 C22 C21 11.9(5) . . . . ?
N5 C21 C22 N6 2.3(6) . . . . ?
C20 C21 C22 N6 -177.5(4) . . . . ?
C22 N6 C23 C28 -154.1(4) . . . . ?
Fe2 N6 C23 C28 11.1(5) . . . . ?
C22 N6 C23 C24 23.2(7) . . . . ?
Fe2 N6 C23 C24 -171.6(3) . . . . ?
C28 C23 C24 C25 1.4(7) . . . . ?
N6 C23 C24 C25 -175.8(4) . . . . ?
C23 C24 C25 O45 -178.9(4) . . . . ?
C23 C24 C25 C26 -0.7(7) . . . . ?
O45 C25 C26 O43 -1.1(6) . . . . ?
C24 C25 C26 O43 -179.4(4) . . . . ?
O45 C25 C26 C27 177.0(4) . . . . ?
C24 C25 C26 C27 -1.3(7) . . . . ?
O43 C26 C27 C28 -179.4(5) . . . . ?
C25 C26 C27 C28 2.8(7) . . . . ?
C24 C23 C28 C27 0.1(7) . . . . ?
N6 C23 C28 C27 177.5(4) . . . . ?
C24 C23 C28 N7 179.8(4) . . . . ?
N6 C23 C28 N7 -2.8(6) . . . . ?
C26 C27 C28 C23 -2.1(7) . . . . ?
C26 C27 C28 N7 178.1(4) . . . . ?
C29 N7 C28 C23 155.8(4) . . . . ?
Fe2A N7 C28 C23 -11.8(9) . . . . ?
Fe2 N7 C28 C23 -4.8(5) . . . . ?
C29 N7 C28 C27 -24.5(6) . . . . ?
Fe2A N7 C28 C27 168.0(6) . . . . ?
Fe2 N7 C28 C27 174.9(4) . . . . ?
C28 N7 C29 C30 173.2(4) . . . . ?
Fe2A N7 C29 C30 -14.5(6) . . . . ?
Fe2 N7 C29 C30 -30.1(6) . . . . ?
C28 N7 C29 Fe2A -172.3(5) . . . . ?
Fe2 N7 C29 Fe2A -15.6(4) . . . . ?
Fe2 Fe2A C29 N7 31.2(7) . . . . ?
O1 Fe2A C29 N7 -79.4(8) . . . . ?
N8 Fe2A C29 N7 -155.9(5) . . . . ?
Cl2 Fe2A C29 N7 112.3(5) . . . . ?
C30 Fe2A C29 N7 -167.7(5) . . . . ?
Fe2 Fe2A C29 C30 -161.1(9) . . . . ?
N7 Fe2A C29 C30 167.7(5) . . . . ?
O1 Fe2A C29 C30 88.3(8) . . . . ?
N8 Fe2A C29 C30 11.8(3) . . . . ?
Cl2 Fe2A C29 C30 -80.0(4) . . . . ?
C33 N8 C30 C31 -0.6(5) . . . . ?
Fe2A N8 C30 C31 -157.7(4) . . . . ?
C33 N8 C30 C29 179.4(4) . . . . ?
Fe2A N8 C30 C29 22.2(5) . . . . ?
C33 N8 C30 Fe2A 157.2(4) . . . . ?
N7 C29 C30 N8 -9.8(7) . . . . ?
Fe2A C29 C30 N8 -20.5(5) . . . . ?
N7 C29 C30 C31 170.1(4) . . . . ?
Fe2A C29 C30 C31 159.4(5) . . . . ?
N7 C29 C30 Fe2A 10.7(4) . . . . ?
Fe2 Fe2A C30 N8 -153(2) . . . . ?
N7 Fe2A C30 N8 152.6(5) . . . . ?
O1 Fe2A C30 N8 35.5(6) . . . . ?
Cl2 Fe2A C30 N8 -96.1(4) . . . . ?
C29 Fe2A C30 N8 159.9(4) . . . . ?
Fe2 Fe2A C30 C31 -91(2) . . . . ?
N7 Fe2A C30 C31 -145.2(10) . . . . ?
O1 Fe2A C30 C31 97.7(11) . . . . ?
N8 Fe2A C30 C31 62.2(10) . . . . ?
Cl2 Fe2A C30 C31 -33.9(12) . . . . ?
C29 Fe2A C30 C31 -137.9(11) . . . . ?
Fe2 Fe2A C30 C29 47(2) . . . . ?
N7 Fe2A C30 C29 -7.3(3) . . . . ?
O1 Fe2A C30 C29 -124.4(7) . . . . ?
N8 Fe2A C30 C29 -159.9(5) . . . . ?
Cl2 Fe2A C30 C29 104.0(4) . . . . ?
N8 C30 C31 C32 0.8(5) . . . . ?
C29 C30 C31 C32 -179.2(4) . . . . ?
Fe2A C30 C31 C32 -52.0(11) . . . . ?
C30 C31 C32 C33 -0.7(5) . . . . ?
C30 N8 C33 C32 0.1(5) . . . . ?
Fe2A N8 C33 C32 126.2(8) . . . . ?
C30 N8 C33 C34 175.9(4) . . . . ?
Fe2A N8 C33 C34 -58.0(10) . . . . ?
C31 C32 C33 N8 0.4(5) . . . . ?
C31 C32 C33 C34 -174.7(5) . . . . ?
N8 C33 C34 C1 -65.1(5) . . . . ?
C32 C33 C34 C1 109.5(6) . . . . ?
N8 C33 C34 C42 176.4(4) . . . . ?
C32 C33 C34 C42 -9.0(8) . . . . ?
N8 C33 C34 C41 55.3(6) . . . . ?
C32 C33 C34 C41 -130.1(5) . . . . ?
N1 C1 C34 C33 70.8(6) . . . . ?
C2 C1 C34 C33 -99.1(5) . . . . ?
N1 C1 C34 C42 -170.1(5) . . . . ?
C2 C1 C34 C42 19.9(7) . . . . ?
N1 C1 C34 C41 -49.2(7) . . . . ?
C2 C1 C34 C41 140.9(5) . . . . ?
C10 C9 O37 C38 5.7(8) . . . . ?
C8 C9 O37 C38 -176.3(6) . . . . ?
C7 C8 O39 C40A 30.6(14) . . . . ?
C9 C8 O39 C40A -149.1(11) . . . . ?
C7 C8 O39 C40 78.5(12) . . . . ?
C9 C8 O39 C40 -101.3(10) . . . . ?
C8 O39 C40 C40A -108.7(13) . . . . ?
C8 O39 C40A C40 100.0(14) . . . . ?
C27 C26 O43 C44 -3.5(7) . . . . ?
C25 C26 O43 C44 174.4(4) . . . . ?
C24 C25 O45 C46 3.3(6) . . . . ?
C26 C25 O45 C46 -174.9(4) . . . . ?
C5A O1A C2A C3A -6.8(6) . . . . ?
O1A C2A C3A C4A 28.3(5) . . . . ?
C2A C3A C4A C5A -37.5(5) . . . . ?
C2A O1A C5A C4A -18.1(6) . . . . ?
C3A C4A C5A O1A 34.4(6) . . . . ?
C5B O1B C2B C3B -1.0(6) . . . . ?
O1B C2B C3B C4B 21.6(6) . . . . ?
C2B C3B C4B C5B -32.4(5) . . . . ?
C2B O1B C5B C4B -20.3(6) . . . . ?
C3B C4B C5B O1B 32.7(5) . . . . ?
C5C O1C C2C C3C 19.0(12) . . . . ?
O1C C2C C3C C4C -24.6(12) . . . . ?
C2C C3C C4C C5C 20.0(13) . . . . ?
C2C O1C C5C C4C -6.3(12) . . . . ?
C3C C4C C5C O1C -8.9(13) . . . . ?
C5D O1D C2D C3D -20(2) . . . . ?
O1D C2D C3D C4D 0(2) . . . . ?
C2D C3D C4D C5D 19(2) . . . . ?
C2D O1D C5D C4D 31.9(18) . . . . ?
C3D C4D C5D O1D -31.9(19) . . . . ?
